data_7038445
loop_
_publ_author_name
'Matveeva, Anna G.'
'Vologzhanina, Anna V.'
'Goryunov, Evgenii I.'
'Aysin, Rinat R.'
'Pasechnik, Margarita P.'
'Matveev, Sergey V.'
'Godovikov, Ivan A.'
'Safiulina, Alfiya M.'
'Brel, Valery K.'

_publ_section_title
;
 Extraction and coordination studies of a carbonyl-phosphine oxide
 scorpionate ligand with uranyl and lanthanide(iii) nitrates: structural,
 spectroscopic and DFT characterization of the complexes.
;
_journal_issue 12
_journal_name_full 'Dalton transactions (Cambridge, England : 2003)'
_journal_page_first 5162
_journal_page_last 5179
_journal_paper_doi 10.1039/c5dt04963f
_journal_volume 45
_journal_year 2016
_chemical_formula_moiety 'C56 H52 N2 Nd O12 P4, N O3, C2 H6 O'
_chemical_formula_sum 'C58 H58 N3 Nd O16 P4'
_chemical_formula_weight 1321.19
_chemical_name_systematic
;
 ?
;
_space_group_crystal_system triclinic
_space_group_IT_number 2
_space_group_name_Hall '-P 1'
_space_group_name_H-M_alt 'P -1'
_symmetry_space_group_name_Hall '-P 1'
_symmetry_space_group_name_H-M 'P -1'
_atom_sites_solution_hydrogens geom
_audit_creation_date 2015-04-14
_audit_creation_method
;
Olex2 1.2
(compiled 2015.01.26 svn.r3150 for OlexSys, GUI svn.r4998)
;
_audit_update_record
;
2015-12-13 deposited with the CCDC.
2016-02-03 downloaded from the CCDC.
;
_cell_angle_alpha 90.574(16)
_cell_angle_beta 96.836(16)
_cell_angle_gamma 111.923(17)
_cell_formula_units_Z 2
_cell_length_a 12.590(7)
_cell_length_b 13.510(10)
_cell_length_c 19.148(15)
_cell_measurement_reflns_used 1994
_cell_measurement_temperature 120
_cell_measurement_theta_max 21.70
_cell_measurement_theta_min 2.25
_cell_volume 2995(4)
_computing_molecular_graphics 'Olex2 (Dolomanov et al., 2009)'
_computing_publication_material 'Olex2 (Dolomanov et al., 2009)'
_computing_structure_refinement 'XL (Sheldrick, 2008)'
_diffrn_ambient_temperature 120
_diffrn_measured_fraction_theta_full 0.998
_diffrn_measured_fraction_theta_max 0.983
_diffrn_measurement_device_type 'CCD area detector'
_diffrn_measurement_method 'phi and omega scans'
_diffrn_radiation_monochromator graphite
_diffrn_radiation_type MoK\a
_diffrn_radiation_wavelength 0.71073
_diffrn_reflns_av_R_equivalents 0.1446
_diffrn_reflns_av_unetI/netI 0.2429
_diffrn_reflns_Laue_measured_fraction_full 0.998
_diffrn_reflns_Laue_measured_fraction_max 0.983
_diffrn_reflns_limit_h_max 17
_diffrn_reflns_limit_h_min -17
_diffrn_reflns_limit_k_max 18
_diffrn_reflns_limit_k_min -18
_diffrn_reflns_limit_l_max 26
_diffrn_reflns_limit_l_min -26
_diffrn_reflns_number 38088
_diffrn_reflns_point_group_measured_fraction_full 0.998
_diffrn_reflns_point_group_measured_fraction_max 0.983
_diffrn_reflns_theta_full 28.000
_diffrn_reflns_theta_max 29.906
_diffrn_reflns_theta_min 1.628
_exptl_absorpt_coefficient_mu 1.043
_exptl_absorpt_correction_T_max 0.493
_exptl_absorpt_correction_T_min 0.250
_exptl_absorpt_correction_type multi-scan
_exptl_absorpt_process_details SADABS
_exptl_crystal_colour pink
_exptl_crystal_colour_primary pink
_exptl_crystal_density_diffrn 1.465
_exptl_crystal_description prism
_exptl_crystal_F_000 1350
_exptl_crystal_size_max 0.23
_exptl_crystal_size_mid 0.19
_exptl_crystal_size_min 0.11
_refine_diff_density_max 2.962
_refine_diff_density_min -2.742
_refine_diff_density_rms 0.188
_refine_ls_extinction_method none
_refine_ls_goodness_of_fit_ref 1.023
_refine_ls_hydrogen_treatment constr
_refine_ls_matrix_type full
_refine_ls_number_parameters 752
_refine_ls_number_reflns 17037
_refine_ls_number_restraints 41
_refine_ls_restrained_S_all 1.029
_refine_ls_R_factor_all 0.1646
_refine_ls_R_factor_gt 0.0780
_refine_ls_shift/su_max 0.000
_refine_ls_shift/su_mean 0.000
_refine_ls_structure_factor_coef Fsqd
_refine_ls_weighting_details 'w=1/[\s^2^(Fo^2^)+(0.0200P)^2^] where P=(Fo^2^+2Fc^2^)/3'
_refine_ls_weighting_scheme calc
_refine_ls_wR_factor_gt 0.1326
_refine_ls_wR_factor_ref 0.1516
_reflns_Friedel_coverage 0.000
_reflns_number_gt 8453
_reflns_number_total 17037
_reflns_threshold_expression 'I > 2\s(I)'
_cod_data_source_file c5dt04963f2.cif
_cod_data_source_block 5
_cod_depositor_comments 'Adding full bibliography for 7038440--7038445.cif.'
_cod_original_cell_volume 2994(4)
_cod_database_code 7038445
_shelxl_version_number 2014-3
_shelx_space_group_comment
;
The symmetry employed for this shelxl refinement is uniquely defined
by the following loop, which should always be used as a source of
symmetry information in preference to the above space-group names.
They are only intended as comments.
;
_shelx_estimated_absorpt_t_max 0.894
_shelx_estimated_absorpt_t_min 0.795
_olex2_refinement_description
;
1. Fixed Uiso
 At 1.2 times of:
  All C(H) groups, All C(H,H) groups
 At 1.5 times of:
  All C(H,H,H) groups, All O(H) groups
2. Restrained distances
 C2S-C1S
 1.5 with sigma of 0.02
 O1S-C1S
 1.4 with sigma of 0.02
 C3S-C4S
 1.5 with sigma of 0.02
 O2S-C3S
 1.4 with sigma of 0.02
 C2S-C1S
 1.5 with sigma of 0.02
3. Uiso/Uaniso restraints and constraints
Uanis(C2S) \\sim Ueq, Uanis(C1S) \\sim Ueq, Uanis(C3S) \\sim Ueq, Uanis(C4S)
\\sim Ueq: with sigma of 0.005 and sigma for terminal atoms of 0.005
Uanis(O1S) \\sim Ueq, Uanis(O2S) \\sim Ueq: with sigma of 0.008 and sigma for
terminal atoms of 0.008
Uanis(O1S) = Uanis(O2S)
Uanis(C3S) = Uanis(C1S)
Uanis(C2S) = Uanis(C4S)
4. Others
 Fixed Sof: O1S(0.5) H1A(0.5) O2S(0.5) H10(0.5) C1S(0.5) H2A(0.5) H2B(0.5)
 C2S(0.5) H4A(0.5) H4B(0.5) H4C(0.5) C4S(0.5) H10A(0.5) H10B(0.5) H10C(0.5)
 C3S(0.5) H15A(0.5) H15B(0.5)
5.a Ternary CH refined with riding coordinates:
 C1(H1), C29(H29)
5.b Secondary CH2 refined with riding coordinates:
 C2(H2C,H2D), C30(H30A,H30B), C1S(H2A,H2B), C3S(H15A,H15B)
5.c Aromatic/amide H refined with riding coordinates:
 C6(H6), C7(H7), C8(H8), C9(H9), C10(H10D), C12(H12), C13(H13), C14(H14),
 C1AA(H1AA), C16(H16), C18(H18), C19(H19), C20(H20), C21(H21), C22(H22),
 C24(H24), C25(H25), C26(H26), C27(H27), C28(H28), C34(H34), C35(H35), C36(H36),
  C37(H37), C38(H38), C40(H40), C41(H41), C42(H42), C43(H43), C44(H44),
 C46(H46), C47(H47), C48(H48), C49(H49), C50(H50), C52(H52), C53(H53), C54(H54),
  C55(H55), C56(H56)
5.d Tetrahedral OH refined with riding coordinates:
 O1S(H1A), O2S(H10)
5.e Idealised Me refined as rotating group:
 C4(H4D,H4E,H4F), C32(H32A,H32B,H32C), C2S(H4A,H4B,H4C), C4S(H10A,H10B,H10C)
;

loop_
_space_group_symop_operation_xyz
'x, y, z'
'-x, -y, -z'

loop_
_atom_site_label
_atom_site_type_symbol
_atom_site_fract_x
_atom_site_fract_y
_atom_site_fract_z
_atom_site_U_iso_or_equiv
_atom_site_adp_type
_atom_site_occupancy
_atom_site_site_symmetry_order
_atom_site_calc_flag
_atom_site_refinement_flags_posn
_atom_site_refinement_flags_adp
_atom_site_refinement_flags_occupancy
_atom_site_disorder_assembly
_atom_site_disorder_group
Nd1 Nd 0.26079(3) 0.62063(3) 0.34463(2) 0.01786(10) Uani 1 1 d . . . . .
P1 P 0.41369(14) 0.86533(13) 0.24851(10) 0.0195(4) Uani 1 1 d . . . . .
P2 P 0.53138(14) 0.70882(13) 0.26168(9) 0.0173(4) Uani 1 1 d . . . . .
P3 P 0.17800(14) 0.33292(13) 0.30637(9) 0.0193(4) Uani 1 1 d . . . . .
P4 P 0.04737(14) 0.43704(13) 0.20787(9) 0.0188(4) Uani 1 1 d . . . . .
O1 O 0.3170(3) 0.7893(3) 0.2845(3) 0.0256(11) Uani 1 1 d . . . . .
O2 O 0.4192(3) 0.6336(3) 0.2811(2) 0.0204(10) Uani 1 1 d . . . . .
O4 O 0.2558(3) 0.4423(3) 0.3361(2) 0.0224(11) Uani 1 1 d . . . . .
O5 O 0.1396(3) 0.5425(3) 0.2358(2) 0.0216(10) Uani 1 1 d . . . . .
O3 O 0.7516(5) 1.0248(4) 0.3370(3) 0.0432(14) Uani 1 1 d . . . . .
O6 O 0.0633(4) 0.4836(4) 0.3800(3) 0.0280(11) Uani 1 1 d . . . . .
O7 O 0.1079(4) 0.7007(3) 0.3519(3) 0.0295(12) Uani 1 1 d . . . . .
O8 O 0.2605(4) 0.7662(4) 0.4291(3) 0.0392(14) Uani 1 1 d . . . . .
O9 O 0.1293(5) 0.8372(4) 0.4206(3) 0.0567(18) Uani 1 1 d . . . . .
O10 O 0.4443(4) 0.6788(4) 0.4321(2) 0.0320(12) Uani 1 1 d . . . . .
O11 O 0.2913(4) 0.5707(4) 0.4711(3) 0.0339(12) Uani 1 1 d . . . . .
O12 O 0.4587(5) 0.6263(4) 0.5387(3) 0.0545(17) Uani 1 1 d . . . . .
N1 N 0.1646(5) 0.7690(5) 0.4011(3) 0.0353(16) Uani 1 1 d . . . . .
N2 N 0.3986(5) 0.6244(5) 0.4824(4) 0.0313(15) Uani 1 1 d . . . . .
C1 C 0.5491(5) 0.8490(5) 0.2786(3) 0.0164(14) Uani 1 1 d . . . . .
H1 H 0.6114 0.8966 0.2526 0.020 Uiso 1 1 calc R . . . .
C2 C 0.5788(5) 0.8834(5) 0.3575(4) 0.0240(16) Uani 1 1 d . . . . .
H2C H 0.5085 0.8837 0.3757 0.029 Uiso 1 1 calc R . . . .
H2D H 0.6027 0.8301 0.3828 0.029 Uiso 1 1 calc R . . . .
C3 C 0.6742(7) 0.9929(6) 0.3735(4) 0.0330(18) Uani 1 1 d . . . . .
C4 C 0.6700(7) 1.0549(6) 0.4372(5) 0.054(3) Uani 1 1 d . . . . .
H4D H 0.7470 1.1089 0.4529 0.082 Uiso 1 1 calc GR . . . .
H4E H 0.6447 1.0064 0.4749 0.082 Uiso 1 1 calc GR . . . .
H4F H 0.6155 1.0904 0.4256 0.082 Uiso 1 1 calc GR . . . .
C5 C 0.4416(6) 1.0010(5) 0.2743(4) 0.0231(15) Uani 1 1 d . . . . .
C6 C 0.5289(6) 1.0859(5) 0.2504(4) 0.0280(17) Uani 1 1 d . . . . .
H6 H 0.5738 1.0716 0.2180 0.034 Uiso 1 1 calc R . . . .
C7 C 0.5527(7) 1.1908(6) 0.2723(5) 0.041(2) Uani 1 1 d . . . . .
H7 H 0.6114 1.2480 0.2542 0.050 Uiso 1 1 calc R . . . .
C8 C 0.4883(8) 1.2113(6) 0.3218(4) 0.045(2) Uani 1 1 d . . . . .
H8 H 0.5044 1.2827 0.3382 0.054 Uiso 1 1 calc R . . . .
C9 C 0.4021(7) 1.1281(6) 0.3463(4) 0.040(2) Uani 1 1 d . . . . .
H9 H 0.3584 1.1425 0.3794 0.048 Uiso 1 1 calc R . . . .
C10 C 0.3778(6) 1.0224(5) 0.3234(4) 0.0335(19) Uani 1 1 d . . . . .
H10D H 0.3184 0.9654 0.3411 0.040 Uiso 1 1 calc R . . . .
C11 C 0.3820(6) 0.8463(5) 0.1547(4) 0.0230(15) Uani 1 1 d . . . . .
C12 C 0.4698(6) 0.8880(5) 0.1109(4) 0.0265(16) Uani 1 1 d . . . . .
H12 H 0.5477 0.9254 0.1310 0.032 Uiso 1 1 calc R . . . .
C13 C 0.4405(7) 0.8735(6) 0.0376(4) 0.0363(19) Uani 1 1 d . . . . .
H13 H 0.4988 0.8992 0.0077 0.044 Uiso 1 1 calc R . . . .
C14 C 0.3272(8) 0.8219(7) 0.0093(5) 0.053(2) Uani 1 1 d . . . . .
H14 H 0.3070 0.8148 -0.0404 0.063 Uiso 1 1 calc R . . . .
C1AA C 0.2406(7) 0.7793(7) 0.0531(5) 0.055(3) Uani 1 1 d . . . . .
H1AA H 0.1624 0.7425 0.0331 0.066 Uiso 1 1 calc R . . . .
C16 C 0.2707(6) 0.7917(6) 0.1259(5) 0.039(2) Uani 1 1 d . . . . .
H16 H 0.2129 0.7617 0.1557 0.047 Uiso 1 1 calc R . . . .
C17 C 0.6514(5) 0.6917(5) 0.3119(3) 0.0196(14) Uani 1 1 d . . . . .
C18 C 0.6335(6) 0.5988(5) 0.3472(4) 0.0278(17) Uani 1 1 d . . . . .
H18 H 0.5573 0.5473 0.3464 0.033 Uiso 1 1 calc R . . . .
C19 C 0.7253(6) 0.5804(6) 0.3834(4) 0.0336(19) Uani 1 1 d . . . . .
H19 H 0.7122 0.5169 0.4078 0.040 Uiso 1 1 calc R . . . .
C20 C 0.8358(6) 0.6546(6) 0.3840(4) 0.0366(19) Uani 1 1 d . . . . .
H20 H 0.8990 0.6404 0.4075 0.044 Uiso 1 1 calc R . . . .
C21 C 0.8569(6) 0.7504(5) 0.3507(4) 0.0285(17) Uani 1 1 d . . . . .
H21 H 0.9330 0.8023 0.3524 0.034 Uiso 1 1 calc R . . . .
C22 C 0.7638(6) 0.7673(5) 0.3152(4) 0.0268(16) Uani 1 1 d . . . . .
H22 H 0.7765 0.8321 0.2925 0.032 Uiso 1 1 calc R . . . .
C23 C 0.5371(5) 0.6844(5) 0.1701(4) 0.0198(15) Uani 1 1 d . . . . .
C24 C 0.4376(6) 0.6194(5) 0.1279(4) 0.0317(18) Uani 1 1 d . . . . .
H24 H 0.3673 0.5901 0.1476 0.038 Uiso 1 1 calc R . . . .
C25 C 0.4391(8) 0.5966(6) 0.0579(4) 0.045(2) Uani 1 1 d . . . . .
H25 H 0.3705 0.5507 0.0298 0.054 Uiso 1 1 calc R . . . .
C26 C 0.5406(8) 0.6407(6) 0.0285(4) 0.045(2) Uani 1 1 d . . . . .
H26 H 0.5410 0.6255 -0.0200 0.054 Uiso 1 1 calc R . . . .
C27 C 0.6409(7) 0.7061(6) 0.0685(4) 0.037(2) Uani 1 1 d . . . . .
H27 H 0.7106 0.7365 0.0483 0.044 Uiso 1 1 calc R . . . .
C28 C 0.6380(6) 0.7270(5) 0.1403(4) 0.0259(16) Uani 1 1 d . . . . .
H28 H 0.7069 0.7713 0.1688 0.031 Uiso 1 1 calc R . . . .
C29 C 0.0356(5) 0.3279(5) 0.2659(3) 0.0171(14) Uani 1 1 d . . . . .
H29 H 0.0028 0.2614 0.2341 0.020 Uiso 1 1 calc R . . . .
C30 C -0.0525(5) 0.3127(5) 0.3199(4) 0.0245(16) Uani 1 1 d . . . . .
H30A H -0.1280 0.3049 0.2933 0.029 Uiso 1 1 calc R . . . .
H30B H -0.0631 0.2449 0.3427 0.029 Uiso 1 1 calc R . . . .
C31 C -0.0214(6) 0.4003(6) 0.3769(4) 0.0245(16) Uani 1 1 d . . . . .
C32 C -0.1017(7) 0.3815(6) 0.4317(5) 0.049(2) Uani 1 1 d . . . . .
H32A H -0.0926 0.3269 0.4625 0.073 Uiso 1 1 calc GR . . . .
H32B H -0.1816 0.3570 0.4085 0.073 Uiso 1 1 calc GR . . . .
H32C H -0.0832 0.4482 0.4597 0.073 Uiso 1 1 calc GR . . . .
C33 C 0.1568(5) 0.2380(5) 0.3732(4) 0.0214(15) Uani 1 1 d . . . . .
C34 C 0.2337(6) 0.2706(5) 0.4354(4) 0.0243(16) Uani 1 1 d . . . . .
H34 H 0.2881 0.3422 0.4425 0.029 Uiso 1 1 calc R . . . .
C35 C 0.2306(7) 0.1991(6) 0.4863(4) 0.0351(19) Uani 1 1 d . . . . .
H35 H 0.2838 0.2215 0.5283 0.042 Uiso 1 1 calc R . . . .
C36 C 0.1509(7) 0.0949(7) 0.4774(5) 0.045(2) Uani 1 1 d . . . . .
H36 H 0.1492 0.0464 0.5132 0.054 Uiso 1 1 calc R . . . .
C37 C 0.0732(6) 0.0615(6) 0.4157(4) 0.0328(18) Uani 1 1 d . . . . .
H37 H 0.0190 -0.0101 0.4086 0.039 Uiso 1 1 calc R . . . .
C38 C 0.0763(6) 0.1348(5) 0.3646(4) 0.0294(17) Uani 1 1 d . . . . .
H38 H 0.0219 0.1132 0.3231 0.035 Uiso 1 1 calc R . . . .
C39 C 0.2405(5) 0.2907(5) 0.2377(4) 0.0211(15) Uani 1 1 d . . . . .
C40 C 0.3336(6) 0.3686(6) 0.2118(4) 0.0318(18) Uani 1 1 d . . . . .
H40 H 0.3621 0.4404 0.2306 0.038 Uiso 1 1 calc R . . . .
C41 C 0.3844(6) 0.3399(6) 0.1582(4) 0.038(2) Uani 1 1 d . . . . .
H41 H 0.4455 0.3933 0.1392 0.046 Uiso 1 1 calc R . . . .
C42 C 0.3477(6) 0.2361(6) 0.1326(4) 0.0366(19) Uani 1 1 d . . . . .
H42 H 0.3827 0.2170 0.0960 0.044 Uiso 1 1 calc R . . . .
C43 C 0.2594(7) 0.1600(6) 0.1606(4) 0.039(2) Uani 1 1 d . . . . .
H43 H 0.2359 0.0874 0.1443 0.046 Uiso 1 1 calc R . . . .
C44 C 0.2043(6) 0.1848(5) 0.2111(4) 0.0332(19) Uani 1 1 d . . . . .
H44 H 0.1416 0.1305 0.2282 0.040 Uiso 1 1 calc R . . . .
C45 C -0.0892(5) 0.4512(5) 0.1941(4) 0.0173(14) Uani 1 1 d . . . . .
C46 C -0.0968(6) 0.5451(6) 0.2189(4) 0.041(2) Uani 1 1 d . . . . .
H46 H -0.0324 0.5973 0.2469 0.049 Uiso 1 1 calc R . . . .
C47 C -0.1985(7) 0.5625(7) 0.2028(5) 0.056(3) Uani 1 1 d . . . . .
H47 H -0.2026 0.6275 0.2190 0.068 Uiso 1 1 calc R . . . .
C48 C -0.2935(6) 0.4870(6) 0.1639(5) 0.042(2) Uani 1 1 d . . . . .
H48 H -0.3626 0.4999 0.1531 0.050 Uiso 1 1 calc R . . . .
C49 C -0.2880(6) 0.3912(5) 0.1401(4) 0.0308(18) Uani 1 1 d . . . . .
H49 H -0.3540 0.3380 0.1142 0.037 Uiso 1 1 calc R . . . .
C50 C -0.1849(5) 0.3735(5) 0.1546(4) 0.0285(17) Uani 1 1 d . . . . .
H50 H -0.1802 0.3091 0.1377 0.034 Uiso 1 1 calc R . . . .
C51 C 0.0724(5) 0.3987(6) 0.1230(4) 0.0253(16) Uani 1 1 d . . . . .
C52 C 0.1155(6) 0.4839(7) 0.0794(4) 0.043(2) Uani 1 1 d . . . . .
H52 H 0.1329 0.5553 0.0962 0.051 Uiso 1 1 calc R . . . .
C53 C 0.1324(7) 0.4619(9) 0.0109(5) 0.058(3) Uani 1 1 d . . . . .
H53 H 0.1620 0.5187 -0.0190 0.070 Uiso 1 1 calc R . . . .
C54 C 0.1062(7) 0.3583(9) -0.0130(5) 0.058(3) Uani 1 1 d . . . . .
H54 H 0.1173 0.3440 -0.0597 0.070 Uiso 1 1 calc R . . . .
C55 C 0.0645(7) 0.2759(7) 0.0290(5) 0.050(2) Uani 1 1 d . . . . .
H55 H 0.0481 0.2046 0.0122 0.059 Uiso 1 1 calc R . . . .
C56 C 0.0464(6) 0.2963(6) 0.0959(4) 0.0363(19) Uani 1 1 d . . . . .
H56 H 0.0149 0.2380 0.1244 0.044 Uiso 1 1 calc R . . . .
O13 O 0.7474(4) 0.9692(4) 0.1725(3) 0.0463(15) Uani 1 1 d . . . . .
O14 O 0.7861(5) 1.1399(4) 0.1828(3) 0.0489(16) Uani 1 1 d . . . . .
O15 O 0.9238(4) 1.0802(4) 0.2001(3) 0.0385(14) Uani 1 1 d . . . . .
N3 N 0.8171(5) 1.0632(5) 0.1853(3) 0.0329(15) Uani 1 1 d . . . . .
O1S O 0.0749(11) 0.8928(10) 0.2304(8) 0.076(3) Uani 0.5 1 d D U P A 2
H1A H 0.1209 0.8608 0.2362 0.113 Uiso 0.5 1 calc R . P A 2
O2S O 0.0231(12) 0.9867(12) -0.0049(10) 0.076(3) Uani 0.5 1 d D U P B -1
H10 H 0.0376 0.9474 0.0254 0.113 Uiso 0.5 1 calc R . P B -1
C1S C 0.0132(16) 0.8632(15) 0.1702(10) 0.072(4) Uani 0.5 1 d D U P A 2
H2A H -0.0367 0.7885 0.1774 0.086 Uiso 0.5 1 calc R . P A 2
H2B H 0.0695 0.8568 0.1404 0.086 Uiso 0.5 1 calc R . P A 2
C2S C -0.0567(17) 0.8933(17) 0.1243(12) 0.091(5) Uani 0.5 1 d D U P A 2
H4A H -0.0476 0.8759 0.0761 0.136 Uiso 0.5 1 calc GR . P A 2
H4B H -0.0363 0.9706 0.1310 0.136 Uiso 0.5 1 calc GR . P A 2
H4C H -0.1371 0.8555 0.1322 0.136 Uiso 0.5 1 calc GR . P A 2
C4S C 0.2118(17) 1.0127(16) -0.0037(13) 0.091(5) Uani 0.5 1 d D U P B -1
H10A H 0.2754 1.0592 0.0307 0.136 Uiso 0.5 1 calc GR . P B -1
H10B H 0.2421 1.0026 -0.0469 0.136 Uiso 0.5 1 calc GR . P B -1
H10C H 0.1748 0.9433 0.0159 0.136 Uiso 0.5 1 calc GR . P B -1
C3S C 0.1255(13) 1.0630(14) -0.0202(12) 0.072(4) Uani 0.5 1 d D U P B -1
H15A H 0.1466 1.1298 0.0094 0.086 Uiso 0.5 1 calc R . P B -1
H15B H 0.1194 1.0794 -0.0704 0.086 Uiso 0.5 1 calc R . P B -1

loop_
_atom_site_aniso_label
_atom_site_aniso_U_11
_atom_site_aniso_U_22
_atom_site_aniso_U_33
_atom_site_aniso_U_23
_atom_site_aniso_U_13
_atom_site_aniso_U_12
Nd1 0.02163(19) 0.0205(2) 0.01245(19) 0.00049(14) 0.00270(14) 0.00896(15)
P1 0.0238(9) 0.0180(9) 0.0187(10) 0.0011(7) 0.0029(8) 0.0100(8)
P2 0.0213(9) 0.0159(9) 0.0166(10) 0.0013(7) 0.0037(7) 0.0087(7)
P3 0.0235(9) 0.0199(10) 0.0154(10) 0.0010(7) 0.0014(7) 0.0095(8)
P4 0.0216(9) 0.0218(10) 0.0128(10) 0.0025(7) 0.0001(7) 0.0088(8)
O1 0.021(2) 0.020(3) 0.039(3) -0.001(2) 0.008(2) 0.010(2)
O2 0.019(2) 0.024(3) 0.019(3) 0.002(2) 0.0040(19) 0.009(2)
O4 0.023(2) 0.019(2) 0.021(3) 0.000(2) -0.007(2) 0.006(2)
O5 0.025(2) 0.026(3) 0.016(3) 0.009(2) 0.002(2) 0.012(2)
O3 0.053(4) 0.034(3) 0.034(4) -0.003(3) -0.004(3) 0.009(3)
O6 0.032(3) 0.026(3) 0.024(3) 0.000(2) 0.010(2) 0.007(2)
O7 0.025(3) 0.026(3) 0.035(3) -0.011(2) 0.002(2) 0.007(2)
O8 0.040(3) 0.063(4) 0.022(3) -0.018(3) -0.014(2) 0.035(3)
O9 0.063(4) 0.071(4) 0.050(4) -0.033(3) -0.019(3) 0.051(3)
O10 0.030(3) 0.053(3) 0.012(3) 0.008(2) 0.002(2) 0.015(3)
O11 0.041(3) 0.037(3) 0.018(3) 0.007(2) 0.002(2) 0.008(3)
O12 0.057(4) 0.068(4) 0.025(4) 0.009(3) -0.018(3) 0.015(3)
N1 0.048(4) 0.041(4) 0.023(4) -0.011(3) 0.000(3) 0.027(3)
N2 0.036(4) 0.028(4) 0.029(4) 0.009(3) 0.004(3) 0.011(3)
C1 0.019(3) 0.017(3) 0.010(4) 0.000(3) -0.001(3) 0.005(3)
C2 0.033(4) 0.025(4) 0.016(4) -0.001(3) 0.002(3) 0.014(3)
C3 0.045(5) 0.032(5) 0.027(5) 0.000(4) -0.007(4) 0.023(4)
C4 0.082(7) 0.042(5) 0.035(6) -0.025(4) -0.024(5) 0.028(5)
C5 0.030(4) 0.018(4) 0.022(4) 0.005(3) 0.000(3) 0.010(3)
C6 0.036(4) 0.023(4) 0.026(5) 0.003(3) 0.002(3) 0.013(3)
C7 0.051(5) 0.018(4) 0.049(6) 0.012(4) 0.005(4) 0.005(4)
C8 0.079(6) 0.027(5) 0.033(5) -0.006(4) -0.009(5) 0.029(5)
C9 0.065(6) 0.040(5) 0.028(5) -0.005(4) 0.000(4) 0.037(5)
C10 0.040(5) 0.021(4) 0.040(5) -0.003(3) 0.003(4) 0.013(4)
C11 0.033(4) 0.019(4) 0.021(4) 0.003(3) -0.003(3) 0.017(3)
C12 0.042(4) 0.017(4) 0.020(4) 0.002(3) 0.002(3) 0.011(3)
C13 0.057(5) 0.034(5) 0.022(5) 0.008(4) 0.011(4) 0.020(4)
C14 0.071(6) 0.054(6) 0.023(5) 0.001(4) -0.018(5) 0.019(5)
C1AA 0.034(5) 0.081(7) 0.037(6) -0.006(5) -0.014(4) 0.014(5)
C16 0.028(4) 0.052(5) 0.038(6) 0.006(4) 0.004(4) 0.017(4)
C17 0.027(4) 0.020(4) 0.016(4) 0.002(3) 0.008(3) 0.011(3)
C18 0.030(4) 0.037(4) 0.026(4) 0.003(3) 0.007(3) 0.022(3)
C19 0.049(5) 0.037(5) 0.028(5) 0.013(4) 0.010(4) 0.030(4)
C20 0.039(5) 0.049(5) 0.028(5) 0.005(4) 0.000(4) 0.025(4)
C21 0.024(4) 0.031(4) 0.030(5) 0.002(3) 0.002(3) 0.010(3)
C22 0.036(4) 0.025(4) 0.021(4) 0.005(3) 0.002(3) 0.014(3)
C23 0.022(3) 0.014(3) 0.025(4) 0.005(3) 0.008(3) 0.007(3)
C24 0.042(5) 0.023(4) 0.026(5) 0.003(3) 0.008(4) 0.006(4)
C25 0.069(6) 0.027(5) 0.025(5) -0.010(4) 0.001(4) 0.006(4)
C26 0.091(7) 0.033(5) 0.018(5) -0.001(4) 0.018(5) 0.026(5)
C27 0.067(6) 0.034(5) 0.026(5) 0.010(4) 0.023(4) 0.033(4)
C28 0.034(4) 0.022(4) 0.023(4) 0.003(3) 0.009(3) 0.011(3)
C29 0.015(3) 0.018(3) 0.019(4) -0.001(3) 0.003(3) 0.006(3)
C30 0.025(4) 0.026(4) 0.020(4) 0.006(3) 0.002(3) 0.007(3)
C31 0.027(4) 0.033(4) 0.015(4) 0.006(3) 0.008(3) 0.011(3)
C32 0.052(5) 0.054(6) 0.042(6) -0.002(5) 0.027(4) 0.016(5)
C33 0.027(4) 0.023(4) 0.021(4) 0.006(3) 0.009(3) 0.015(3)
C34 0.030(4) 0.029(4) 0.017(4) 0.006(3) 0.007(3) 0.014(3)
C35 0.052(5) 0.040(5) 0.020(5) 0.004(4) -0.003(4) 0.028(4)
C36 0.066(6) 0.045(6) 0.041(6) 0.026(4) 0.021(5) 0.035(5)
C37 0.049(5) 0.022(4) 0.031(5) 0.010(3) 0.015(4) 0.014(4)
C38 0.032(4) 0.035(5) 0.025(5) 0.005(3) 0.007(3) 0.017(4)
C39 0.018(3) 0.021(4) 0.023(4) 0.000(3) -0.003(3) 0.006(3)
C40 0.041(4) 0.023(4) 0.028(5) -0.003(3) 0.006(4) 0.008(3)
C41 0.041(5) 0.040(5) 0.031(5) -0.005(4) 0.022(4) 0.008(4)
C42 0.032(4) 0.037(5) 0.038(5) -0.007(4) 0.007(4) 0.010(4)
C43 0.059(5) 0.025(4) 0.031(5) -0.002(4) 0.012(4) 0.013(4)
C44 0.040(4) 0.025(4) 0.034(5) 0.001(3) 0.020(4) 0.008(4)
C45 0.013(3) 0.014(3) 0.021(4) 0.003(3) 0.000(3) 0.002(3)
C46 0.031(4) 0.049(5) 0.044(6) -0.018(4) -0.019(4) 0.023(4)
C47 0.050(5) 0.058(6) 0.068(8) -0.032(5) -0.017(5) 0.038(5)
C48 0.026(4) 0.051(5) 0.058(6) -0.005(4) 0.003(4) 0.025(4)
C49 0.026(4) 0.024(4) 0.035(5) 0.005(3) -0.004(3) 0.003(3)
C50 0.030(4) 0.024(4) 0.033(5) 0.002(3) 0.005(3) 0.012(3)
C51 0.015(3) 0.038(4) 0.023(4) 0.002(3) -0.002(3) 0.011(3)
C52 0.047(5) 0.056(6) 0.029(5) 0.011(4) 0.014(4) 0.021(4)
C53 0.049(6) 0.102(8) 0.030(6) 0.024(6) 0.019(5) 0.032(6)
C54 0.036(5) 0.119(9) 0.028(6) -0.004(6) 0.003(4) 0.037(6)
C55 0.050(5) 0.067(6) 0.034(6) -0.014(5) 0.007(4) 0.024(5)
C56 0.038(4) 0.045(5) 0.024(5) -0.006(4) 0.004(4) 0.012(4)
O13 0.044(3) 0.031(3) 0.048(4) -0.009(3) 0.001(3) -0.001(3)
O14 0.063(4) 0.043(4) 0.054(4) 0.011(3) 0.015(3) 0.033(3)
O15 0.025(3) 0.040(3) 0.046(4) -0.005(3) -0.002(3) 0.010(2)
N3 0.030(4) 0.031(4) 0.033(4) 0.001(3) 0.006(3) 0.007(3)
O1S 0.082(5) 0.073(5) 0.080(5) 0.000(4) 0.023(4) 0.035(4)
O2S 0.082(5) 0.073(5) 0.080(5) 0.000(4) 0.023(4) 0.035(4)
C1S 0.069(5) 0.072(5) 0.074(5) -0.005(3) 0.015(3) 0.025(3)
C2S 0.099(6) 0.094(6) 0.093(6) -0.003(3) 0.012(3) 0.054(4)
C4S 0.099(6) 0.094(6) 0.093(6) -0.003(3) 0.012(3) 0.054(4)
C3S 0.069(5) 0.072(5) 0.074(5) -0.005(3) 0.015(3) 0.025(3)

loop_
_atom_type_symbol
_atom_type_description
_atom_type_scat_dispersion_real
_atom_type_scat_dispersion_imag
_atom_type_scat_source
C C 0.0033 0.0016 'International Tables Vol C Tables 4.2.6.8 and 6.1.1.4'
H H 0.0000 0.0000 'International Tables Vol C Tables 4.2.6.8 and 6.1.1.4'
N N 0.0061 0.0033 'International Tables Vol C Tables 4.2.6.8 and 6.1.1.4'
Nd Nd -0.1943 3.0179 'International Tables Vol C Tables 4.2.6.8 and 6.1.1.4'
O O 0.0106 0.0060 'International Tables Vol C Tables 4.2.6.8 and 6.1.1.4'
P P 0.1023 0.0942 'International Tables Vol C Tables 4.2.6.8 and 6.1.1.4'

loop_
_geom_angle_atom_site_label_1
_geom_angle_atom_site_label_2
_geom_angle_atom_site_label_3
_geom_angle
O1 Nd1 O6 134.54(14)
O1 Nd1 O7 71.15(14)
O1 Nd1 O8 71.83(17)
O1 Nd1 O10 94.86(15)
O1 Nd1 O11 134.86(16)
O2 Nd1 O1 71.61(14)
O2 Nd1 O6 142.94(14)
O2 Nd1 O7 141.27(15)
O2 Nd1 O8 124.48(15)
O2 Nd1 O10 71.75(16)
O2 Nd1 O11 112.53(16)
O4 Nd1 O1 142.62(15)
O4 Nd1 O2 75.42(14)
O4 Nd1 O5 75.03(14)
O4 Nd1 O6 69.75(14)
O4 Nd1 O7 134.11(14)
O4 Nd1 O8 144.03(16)
O4 Nd1 O10 91.10(15)
O4 Nd1 O11 74.55(16)
O5 Nd1 O1 85.20(15)
O5 Nd1 O2 85.48(15)
O5 Nd1 O6 73.85(15)
O5 Nd1 O7 81.22(15)
O5 Nd1 O8 130.65(15)
O5 Nd1 O10 155.85(14)
O5 Nd1 O11 138.87(15)
O7 Nd1 O6 66.14(15)
O8 Nd1 O6 91.85(16)
O8 Nd1 O7 50.40(14)
O8 Nd1 O10 71.35(16)
O8 Nd1 O11 70.09(17)
O10 Nd1 O6 120.29(16)
O10 Nd1 O7 121.71(16)
O10 Nd1 O11 50.27(15)
O11 Nd1 O6 70.04(15)
O11 Nd1 O7 101.12(16)
O1 P1 C1 110.0(3)
O1 P1 C5 111.0(3)
O1 P1 C11 111.7(3)
C5 P1 C1 104.1(3)
C5 P1 C11 109.4(3)
C11 P1 C1 110.4(3)
O2 P2 C1 111.2(3)
O2 P2 C17 111.7(3)
O2 P2 C23 109.2(3)
C17 P2 C1 106.6(3)
C17 P2 C23 108.2(3)
C23 P2 C1 109.8(3)
O4 P3 C29 112.6(3)
O4 P3 C33 110.9(3)
O4 P3 C39 110.1(3)
C33 P3 C29 108.6(3)
C33 P3 C39 108.3(3)
C39 P3 C29 106.2(3)
O5 P4 C29 113.9(3)
O5 P4 C45 109.2(3)
O5 P4 C51 110.6(3)
C45 P4 C29 108.6(3)
C45 P4 C51 106.0(3)
C51 P4 C29 108.3(3)
P1 O1 Nd1 142.1(2)
P2 O2 Nd1 143.8(2)
P3 O4 Nd1 140.6(2)
P4 O5 Nd1 138.2(2)
C31 O6 Nd1 156.9(4)
N1 O7 Nd1 95.8(4)
N1 O8 Nd1 96.0(4)
N2 O10 Nd1 96.5(4)
N2 O11 Nd1 96.8(4)
O7 N1 O8 117.5(5)
O9 N1 O7 121.0(6)
O9 N1 O8 121.5(6)
O11 N2 O10 116.5(6)
O12 N2 O10 120.2(6)
O12 N2 O11 123.3(6)
P1 C1 P2 109.6(3)
P1 C1 H1 109.4
P2 C1 H1 109.4
C2 C1 P1 106.8(4)
C2 C1 P2 112.1(4)
C2 C1 H1 109.4
C1 C2 H2C 108.8
C1 C2 H2D 108.8
H2C C2 H2D 107.7
C3 C2 C1 113.6(6)
C3 C2 H2C 108.8
C3 C2 H2D 108.8
O3 C3 C2 120.4(7)
O3 C3 C4 122.9(7)
C4 C3 C2 116.6(7)
C3 C4 H4D 109.5
C3 C4 H4E 109.5
C3 C4 H4F 109.5
H4D C4 H4E 109.5
H4D C4 H4F 109.5
H4E C4 H4F 109.5
C6 C5 P1 122.1(5)
C6 C5 C10 118.8(6)
C10 C5 P1 119.0(5)
C5 C6 H6 119.0
C7 C6 C5 121.9(7)
C7 C6 H6 119.0
C6 C7 H7 120.6
C6 C7 C8 118.8(7)
C8 C7 H7 120.6
C7 C8 H8 120.0
C9 C8 C7 119.9(7)
C9 C8 H8 120.0
C8 C9 H9 119.5
C8 C9 C10 121.0(8)
C10 C9 H9 119.5
C5 C10 H10D 120.2
C9 C10 C5 119.6(7)
C9 C10 H10D 120.2
C12 C11 P1 121.3(5)
C16 C11 P1 118.4(6)
C16 C11 C12 120.3(7)
C11 C12 H12 120.3
C13 C12 C11 119.3(7)
C13 C12 H12 120.3
C12 C13 H13 120.2
C14 C13 C12 119.7(8)
C14 C13 H13 120.2
C13 C14 H14 119.6
C13 C14 C1AA 120.8(8)
C1AA C14 H14 119.6
C14 C1AA H1AA 120.4
C16 C1AA C14 119.3(7)
C16 C1AA H1AA 120.4
C11 C16 C1AA 120.6(8)
C11 C16 H16 119.7
C1AA C16 H16 119.7
C18 C17 P2 119.2(5)
C18 C17 C22 118.5(6)
C22 C17 P2 122.3(5)
C17 C18 H18 119.6
C19 C18 C17 120.7(7)
C19 C18 H18 119.6
C18 C19 H19 120.2
C20 C19 C18 119.7(7)
C20 C19 H19 120.2
C19 C20 H20 119.4
C19 C20 C21 121.2(7)
C21 C20 H20 119.4
C20 C21 H21 121.0
C22 C21 C20 118.0(6)
C22 C21 H21 121.0
C17 C22 H22 119.1
C21 C22 C17 121.8(6)
C21 C22 H22 119.1
C24 C23 P2 119.2(5)
C28 C23 P2 122.2(5)
C28 C23 C24 118.5(7)
C23 C24 H24 119.5
C25 C24 C23 121.0(7)
C25 C24 H24 119.5
C24 C25 H25 120.1
C24 C25 C26 119.9(8)
C26 C25 H25 120.1
C25 C26 H26 119.5
C27 C26 C25 120.9(8)
C27 C26 H26 119.5
C26 C27 H27 120.8
C26 C27 C28 118.3(7)
C28 C27 H27 120.8
C23 C28 C27 121.4(7)
C23 C28 H28 119.3
C27 C28 H28 119.3
P3 C29 H29 105.2
P4 C29 P3 112.2(3)
P4 C29 H29 105.2
C30 C29 P3 113.6(5)
C30 C29 P4 114.2(4)
C30 C29 H29 105.2
C29 C30 H30A 108.1
C29 C30 H30B 108.1
H30A C30 H30B 107.3
C31 C30 C29 116.6(5)
C31 C30 H30A 108.1
C31 C30 H30B 108.1
O6 C31 C30 123.8(6)
O6 C31 C32 119.8(7)
C32 C31 C30 116.3(6)
C31 C32 H32A 109.5
C31 C32 H32B 109.5
C31 C32 H32C 109.5
H32A C32 H32B 109.5
H32A C32 H32C 109.5
H32B C32 H32C 109.5
C34 C33 P3 116.3(5)
C38 C33 P3 124.3(6)
C38 C33 C34 119.3(6)
C33 C34 H34 120.1
C35 C34 C33 119.9(7)
C35 C34 H34 120.1
C34 C35 H35 119.5
C34 C35 C36 120.9(7)
C36 C35 H35 119.5
C35 C36 H36 120.1
C35 C36 C37 119.7(7)
C37 C36 H36 120.1
C36 C37 H37 120.5
C38 C37 C36 118.9(7)
C38 C37 H37 120.5
C33 C38 C37 121.2(7)
C33 C38 H38 119.4
C37 C38 H38 119.4
C40 C39 P3 117.4(5)
C40 C39 C44 118.7(6)
C44 C39 P3 123.9(5)
C39 C40 H40 120.3
C41 C40 C39 119.4(7)
C41 C40 H40 120.3
C40 C41 H41 119.4
C42 C41 C40 121.1(7)
C42 C41 H41 119.4
C41 C42 H42 120.7
C41 C42 C43 118.6(7)
C43 C42 H42 120.7
C42 C43 H43 118.8
C44 C43 C42 122.4(7)
C44 C43 H43 118.8
C39 C44 H44 120.2
C43 C44 C39 119.7(7)
C43 C44 H44 120.2
C46 C45 P4 118.8(5)
C46 C45 C50 119.9(6)
C50 C45 P4 121.1(5)
C45 C46 H46 120.1
C47 C46 C45 119.9(7)
C47 C46 H46 120.1
C46 C47 H47 119.5
C48 C47 C46 121.0(7)
C48 C47 H47 119.5
C47 C48 H48 120.1
C47 C48 C49 119.8(7)
C49 C48 H48 120.1
C48 C49 H49 120.0
C48 C49 C50 119.9(6)
C50 C49 H49 120.0
C45 C50 C49 119.6(6)
C45 C50 H50 120.2
C49 C50 H50 120.2
C52 C51 P4 114.6(6)
C56 C51 P4 127.0(6)
C56 C51 C52 118.3(7)
C51 C52 H52 120.5
C53 C52 C51 119.1(8)
C53 C52 H52 120.5
C52 C53 H53 120.0
C54 C53 C52 120.0(9)
C54 C53 H53 120.0
C53 C54 H54 119.5
C55 C54 C53 121.0(9)
C55 C54 H54 119.5
C54 C55 H55 120.3
C54 C55 C56 119.5(9)
C56 C55 H55 120.3
C51 C56 H56 119.0
C55 C56 C51 122.1(8)
C55 C56 H56 119.0
O13 N3 O15 118.6(6)
O14 N3 O13 122.2(6)
O14 N3 O15 119.3(6)
C1S O1S H1A 109.5
C3S O2S H10 109.5
O1S C1S H2A 102.0
O1S C1S H2B 102.0
O1S C1S C2S 140(2)
H2A C1S H2B 104.8
C2S C1S H2A 102.0
C2S C1S H2B 102.0
C1S C2S H4A 109.5
C1S C2S H4B 109.5
C1S C2S H4C 109.5
H4A C2S H4B 109.5
H4A C2S H4C 109.5
H4B C2S H4C 109.5
H10A C4S H10B 109.5
H10A C4S H10C 109.5
H10B C4S H10C 109.5
C3S C4S H10A 109.5
C3S C4S H10B 109.5
C3S C4S H10C 109.5
O2S C3S C4S 104.1(15)
O2S C3S H15A 110.9
O2S C3S H15B 110.9
C4S C3S H15A 110.9
C4S C3S H15B 110.9
H15A C3S H15B 109.0

loop_
_geom_bond_atom_site_label_1
_geom_bond_atom_site_label_2
_geom_bond_distance
Nd1 O1 2.462(5)
Nd1 O2 2.410(4)
Nd1 O4 2.389(4)
Nd1 O5 2.405(5)
Nd1 O6 2.657(5)
Nd1 O7 2.551(4)
Nd1 O8 2.536(5)
Nd1 O10 2.540(5)
Nd1 O11 2.543(5)
P1 O1 1.514(5)
P1 C1 1.826(6)
P1 C5 1.785(7)
P1 C11 1.787(7)
P2 O2 1.492(4)
P2 C1 1.842(6)
P2 C17 1.783(6)
P2 C23 1.796(7)
P3 O4 1.496(4)
P3 C29 1.843(6)
P3 C33 1.791(7)
P3 C39 1.800(7)
P4 O5 1.505(5)
P4 C29 1.827(6)
P4 C45 1.789(6)
P4 C51 1.798(8)
O3 C3 1.217(9)
O6 C31 1.222(7)
O7 N1 1.257(7)
O8 N1 1.275(7)
O9 N1 1.235(7)
O10 N2 1.278(7)
O11 N2 1.262(7)
O12 N2 1.236(7)
C1 H1 1.0000
C1 C2 1.537(9)
C2 H2C 0.9900
C2 H2D 0.9900
C2 C3 1.517(9)
C3 C4 1.488(10)
C4 H4D 0.9800
C4 H4E 0.9800
C4 H4F 0.9800
C5 C6 1.387(9)
C5 C10 1.400(10)
C6 H6 0.9500
C6 C7 1.385(9)
C7 H7 0.9500
C7 C8 1.407(11)
C8 H8 0.9500
C8 C9 1.372(10)
C9 H9 0.9500
C9 C10 1.398(9)
C10 H10D 0.9500
C11 C12 1.418(9)
C11 C16 1.360(9)
C12 H12 0.9500
C12 C13 1.400(10)
C13 H13 0.9500
C13 C14 1.370(10)
C14 H14 0.9500
C14 C1AA 1.408(11)
C1AA H1AA 0.9500
C1AA C16 1.392(11)
C16 H16 0.9500
C17 C18 1.387(9)
C17 C22 1.395(8)
C18 H18 0.9500
C18 C19 1.380(9)
C19 H19 0.9500
C19 C20 1.377(9)
C20 H20 0.9500
C20 C21 1.397(9)
C21 H21 0.9500
C21 C22 1.378(9)
C22 H22 0.9500
C23 C24 1.383(9)
C23 C28 1.380(8)
C24 H24 0.9500
C24 C25 1.377(10)
C25 H25 0.9500
C25 C26 1.384(11)
C26 H26 0.9500
C26 C27 1.373(11)
C27 H27 0.9500
C27 C28 1.407(10)
C28 H28 0.9500
C29 H29 1.0000
C29 C30 1.566(9)
C30 H30A 0.9900
C30 H30B 0.9900
C30 C31 1.507(9)
C31 C32 1.501(9)
C32 H32A 0.9800
C32 H32B 0.9800
C32 H32C 0.9800
C33 C34 1.395(9)
C33 C38 1.378(9)
C34 H34 0.9500
C34 C35 1.374(9)
C35 H35 0.9500
C35 C36 1.384(10)
C36 H36 0.9500
C36 C37 1.393(11)
C37 H37 0.9500
C37 C38 1.392(9)
C38 H38 0.9500
C39 C40 1.398(9)
C39 C44 1.399(9)
C40 H40 0.9500
C40 C41 1.396(10)
C41 H41 0.9500
C41 C42 1.367(9)
C42 H42 0.9500
C42 C43 1.372(9)
C43 H43 0.9500
C43 C44 1.362(10)
C44 H44 0.9500
C45 C46 1.391(9)
C45 C50 1.395(8)
C46 H46 0.9500
C46 C47 1.387(9)
C47 H47 0.9500
C47 C48 1.374(10)
C48 H48 0.9500
C48 C49 1.396(10)
C49 H49 0.9500
C49 C50 1.402(9)
C50 H50 0.9500
C51 C52 1.406(10)
C51 C56 1.378(9)
C52 H52 0.9500
C52 C53 1.400(12)
C53 H53 0.9500
C53 C54 1.372(12)
C54 H54 0.9500
C54 C55 1.359(12)
C55 H55 0.9500
C55 C56 1.369(11)
C56 H56 0.9500
O13 N3 1.246(7)
O14 N3 1.236(7)
O15 N3 1.271(7)
O1S H1A 0.8400
O1S C1S 1.279(15)
O2S H10 0.8400
O2S C3S 1.384(15)
C1S H2A 0.9900
C1S H2B 0.9900
C1S C2S 1.343(12)
C2S H4A 0.9800
C2S H4B 0.9800
C2S H4C 0.9800
C4S H10A 0.9800
C4S H10B 0.9800
C4S H10C 0.9800
C4S C3S 1.488(15)
C3S H15A 0.9900
C3S H15B 0.9900

loop_
_geom_torsion_atom_site_label_1
_geom_torsion_atom_site_label_2
_geom_torsion_atom_site_label_3
_geom_torsion_atom_site_label_4
_geom_torsion
Nd1 O6 C31 C30 -7.0(16)
Nd1 O6 C31 C32 173.5(8)
Nd1 O7 N1 O8 -5.3(7)
Nd1 O7 N1 O9 173.5(6)
Nd1 O8 N1 O7 5.3(7)
Nd1 O8 N1 O9 -173.5(6)
Nd1 O10 N2 O11 -1.4(6)
Nd1 O10 N2 O12 178.7(6)
Nd1 O11 N2 O10 1.4(6)
Nd1 O11 N2 O12 -178.7(6)
P1 C1 C2 C3 -103.8(5)
P1 C5 C6 C7 -177.9(6)
P1 C5 C10 C9 177.3(6)
P1 C11 C12 C13 -178.4(5)
P1 C11 C16 C1AA 176.8(6)
P2 C1 C2 C3 136.1(5)
P2 C17 C18 C19 176.5(5)
P2 C17 C22 C21 -176.0(5)
P2 C23 C24 C25 -178.4(6)
P2 C23 C28 C27 179.4(5)
P3 C29 C30 C31 62.6(7)
P3 C33 C34 C35 -173.6(5)
P3 C33 C38 C37 172.6(5)
P3 C39 C40 C41 -179.5(6)
P3 C39 C44 C43 -177.8(6)
P4 C29 C30 C31 -67.9(7)
P4 C45 C46 C47 173.6(7)
P4 C45 C50 C49 -174.9(5)
P4 C51 C52 C53 -176.8(6)
P4 C51 C56 C55 177.0(6)
O1 P1 C1 P2 56.9(4)
O1 P1 C1 C2 -64.8(5)
O1 P1 C5 C6 177.8(5)
O1 P1 C5 C10 1.6(7)
O1 P1 C11 C12 -163.7(5)
O1 P1 C11 C16 17.1(6)
O2 P2 C1 P1 -43.3(4)
O2 P2 C1 C2 75.0(5)
O2 P2 C17 C18 17.0(6)
O2 P2 C17 C22 -165.1(5)
O2 P2 C23 C24 11.6(6)
O2 P2 C23 C28 -167.4(5)
O4 P3 C29 P4 46.9(4)
O4 P3 C29 C30 -84.6(5)
O4 P3 C33 C34 -15.2(6)
O4 P3 C33 C38 169.6(5)
O4 P3 C39 C40 -13.2(6)
O4 P3 C39 C44 164.2(6)
O5 P4 C29 P3 -39.9(4)
O5 P4 C29 C30 91.2(5)
O5 P4 C45 C46 -9.2(7)
O5 P4 C45 C50 166.0(5)
O5 P4 C51 C52 -37.3(6)
O5 P4 C51 C56 147.5(6)
C1 P1 O1 Nd1 -22.5(5)
C1 P1 C5 C6 59.5(6)
C1 P1 C5 C10 -116.7(6)
C1 P1 C11 C12 -40.9(6)
C1 P1 C11 C16 139.9(5)
C1 P2 O2 Nd1 -14.7(5)
C1 P2 C17 C18 138.7(5)
C1 P2 C17 C22 -43.4(6)
C1 P2 C23 C24 -110.5(5)
C1 P2 C23 C28 70.5(6)
C1 C2 C3 O3 -32.4(9)
C1 C2 C3 C4 150.4(6)
C5 P1 O1 Nd1 -137.1(4)
C5 P1 C1 P2 175.8(3)
C5 P1 C1 C2 54.2(5)
C5 P1 C11 C12 73.1(6)
C5 P1 C11 C16 -106.1(6)
C5 C6 C7 C8 1.8(11)
C6 C5 C10 C9 1.0(11)
C6 C7 C8 C9 -1.3(12)
C7 C8 C9 C10 0.7(12)
C8 C9 C10 C5 -0.5(11)
C10 C5 C6 C7 -1.6(11)
C11 P1 O1 Nd1 100.5(5)
C11 P1 C1 P2 -66.9(4)
C11 P1 C1 C2 171.4(4)
C11 P1 C5 C6 -58.4(6)
C11 P1 C5 C10 125.3(6)
C11 C12 C13 C14 1.8(10)
C12 C11 C16 C1AA -2.4(11)
C12 C13 C14 C1AA -2.7(12)
C13 C14 C1AA C16 1.1(14)
C14 C1AA C16 C11 1.5(13)
C16 C11 C12 C13 0.8(10)
C17 P2 O2 Nd1 104.3(4)
C17 P2 C1 P1 -165.3(3)
C17 P2 C1 C2 -46.9(5)
C17 P2 C23 C24 133.4(5)
C17 P2 C23 C28 -45.6(6)
C17 C18 C19 C20 -0.6(11)
C18 C17 C22 C21 2.0(10)
C18 C19 C20 C21 2.4(11)
C19 C20 C21 C22 -1.9(11)
C20 C21 C22 C17 -0.3(10)
C22 C17 C18 C19 -1.5(10)
C23 P2 O2 Nd1 -136.0(4)
C23 P2 C1 P1 77.6(4)
C23 P2 C1 C2 -164.0(4)
C23 P2 C17 C18 -103.2(6)
C23 P2 C17 C22 74.7(6)
C23 C24 C25 C26 -1.3(12)
C24 C23 C28 C27 0.4(10)
C24 C25 C26 C27 0.8(12)
C25 C26 C27 C28 0.2(11)
C26 C27 C28 C23 -0.8(10)
C28 C23 C24 C25 0.6(10)
C29 P3 O4 Nd1 -3.8(5)
C29 P3 C33 C34 -139.4(5)
C29 P3 C33 C38 45.4(6)
C29 P3 C39 C40 109.0(5)
C29 P3 C39 C44 -73.7(6)
C29 P4 O5 Nd1 -12.6(5)
C29 P4 C45 C46 115.5(6)
C29 P4 C45 C50 -69.3(6)
C29 P4 C51 C52 -162.8(5)
C29 P4 C51 C56 22.1(7)
C29 C30 C31 O6 5.0(10)
C29 C30 C31 C32 -175.5(6)
C33 P3 O4 Nd1 -125.7(4)
C33 P3 C29 P4 170.1(3)
C33 P3 C29 C30 38.6(5)
C33 P3 C39 C40 -134.5(5)
C33 P3 C39 C44 42.8(7)
C33 C34 C35 C36 -0.9(11)
C34 C33 C38 C37 -2.5(10)
C34 C35 C36 C37 0.5(12)
C35 C36 C37 C38 -1.1(11)
C36 C37 C38 C33 2.1(11)
C38 C33 C34 C35 1.9(10)
C39 P3 O4 Nd1 114.5(4)
C39 P3 C29 P4 -73.6(4)
C39 P3 C29 C30 154.9(4)
C39 P3 C33 C34 105.7(5)
C39 P3 C33 C38 -69.5(6)
C39 C40 C41 C42 -2.8(12)
C40 C39 C44 C43 -0.5(11)
C40 C41 C42 C43 0.0(12)
C41 C42 C43 C44 2.6(12)
C42 C43 C44 C39 -2.3(12)
C44 C39 C40 C41 3.0(11)
C45 P4 O5 Nd1 108.9(4)
C45 P4 C29 P3 -161.7(3)
C45 P4 C29 C30 -30.6(5)
C45 P4 C51 C52 80.9(5)
C45 P4 C51 C56 -94.2(6)
C45 C46 C47 C48 1.5(14)
C46 C45 C50 C49 0.3(11)
C46 C47 C48 C49 0.1(14)
C47 C48 C49 C50 -1.6(13)
C48 C49 C50 C45 1.4(11)
C50 C45 C46 C47 -1.7(12)
C51 P4 O5 Nd1 -134.8(4)
C51 P4 C29 P3 83.6(4)
C51 P4 C29 C30 -145.3(5)
C51 P4 C45 C46 -128.4(6)
C51 P4 C45 C50 46.8(6)
C51 C52 C53 C54 0.5(12)
C52 C51 C56 C55 2.0(11)
C52 C53 C54 C55 -0.5(13)
C53 C54 C55 C56 1.2(13)
C54 C55 C56 C51 -2.0(12)
C56 C51 C52 C53 -1.2(10)
